data_7238684
loop_
_publ_author_name
'Yao, Liang-Feng'
'Tan, Davin'
'Miao, Xiaohe'
'Huang, Kuo-Wei'

_publ_section_title
;
 A route to hydroxylfluorenes: TsOH-mediated condensation reactions of
 1,3-diketones with propargylic alcohols
;
_journal_issue 19
_journal_name_full 'RSC Advances'
_journal_page_first 7594
_journal_paper_doi 10.1039/c2ra20852k
_journal_volume 2
_journal_year 2012
_chemical_formula_moiety 'C27 H22 O'
_chemical_formula_sum 'C27 H22 O'
_chemical_formula_weight 362.45
_space_group_IT_number 2
_space_group_name_Hall '-P 1'
_space_group_name_H-M_alt 'P -1'
_symmetry_space_group_name_Hall '-P 1'
_symmetry_space_group_name_H-M 'P -1'
_atom_sites_solution_hydrogens geom
_atom_sites_solution_primary direct
_atom_sites_solution_secondary difmap
_audit_creation_method SHELXL-97
_cell_angle_alpha 64.309(7)
_cell_angle_beta 75.677(6)
_cell_angle_gamma 87.598(7)
_cell_formula_units_Z 2
_cell_length_a 8.8927(7)
_cell_length_b 11.1096(9)
_cell_length_c 11.2148(7)
_cell_measurement_temperature 293(2)
_cell_volume 964.68(14)
_computing_structure_refinement 'SHELXL-97 (Sheldrick, 1997)'
_diffrn_ambient_temperature 293(2)
_diffrn_measured_fraction_theta_full 0.999
_diffrn_measured_fraction_theta_max 0.999
_diffrn_radiation_monochromator graphite
_diffrn_radiation_source 'fine-focus sealed tube'
_diffrn_radiation_type MoK\a
_diffrn_radiation_wavelength 0.71073
_diffrn_reflns_av_R_equivalents 0.0197
_diffrn_reflns_av_sigmaI/netI 0.0287
_diffrn_reflns_limit_h_max 9
_diffrn_reflns_limit_h_min -10
_diffrn_reflns_limit_k_max 13
_diffrn_reflns_limit_k_min -13
_diffrn_reflns_limit_l_max 13
_diffrn_reflns_limit_l_min -13
_diffrn_reflns_number 6725
_diffrn_reflns_theta_full 25.00
_diffrn_reflns_theta_max 25.00
_diffrn_reflns_theta_min 2.94
_exptl_absorpt_coefficient_mu 0.074
_exptl_absorpt_correction_T_max 0.993
_exptl_absorpt_correction_T_min 0.982
_exptl_absorpt_correction_type multi-scan
_exptl_absorpt_process_details 'SADABS (Bruker, 2002)'
_exptl_crystal_colour colourless
_exptl_crystal_density_diffrn 1.248
_exptl_crystal_density_method 'not measured'
_exptl_crystal_description brick
_exptl_crystal_F_000 384.0
_exptl_crystal_size_max 0.30
_exptl_crystal_size_mid 0.20
_exptl_crystal_size_min 0.10
_refine_diff_density_max 0.362
_refine_diff_density_min -0.408
_refine_diff_density_rms 0.050
_refine_ls_extinction_method none
_refine_ls_goodness_of_fit_ref 0.780
_refine_ls_hydrogen_treatment constr
_refine_ls_matrix_type full
_refine_ls_number_parameters 253
_refine_ls_number_reflns 3390
_refine_ls_number_restraints 0
_refine_ls_restrained_S_all 0.780
_refine_ls_R_factor_all 0.0773
_refine_ls_R_factor_gt 0.0654
_refine_ls_shift/su_max 0.000
_refine_ls_shift/su_mean 0.000
_refine_ls_structure_factor_coef Fsqd
_refine_ls_weighting_details 'calc w=1/[\s^2^(Fo^2^)+(0.1284P)^2^+1.7872P] where P=(Fo^2^+2Fc^2^)/3'
_refine_ls_weighting_scheme calc
_refine_ls_wR_factor_gt 0.1939
_refine_ls_wR_factor_ref 0.2089
_reflns_number_gt 2717
_reflns_number_total 3395
_reflns_threshold_expression >2sigma(I)
_cod_data_source_file c2ra20852k.txt
_cod_data_source_block 3a
_cod_original_cell_volume 964.69(12)
_cod_database_code 7238684

loop_
_symmetry_equiv_pos_as_xyz
'x, y, z'
'-x, -y, -z'

loop_
_atom_site_label
_atom_site_type_symbol
_atom_site_fract_x
_atom_site_fract_y
_atom_site_fract_z
_atom_site_U_iso_or_equiv
_atom_site_adp_type
_atom_site_occupancy
_atom_site_symmetry_multiplicity
_atom_site_calc_flag
_atom_site_refinement_flags
C17 C 0.8100(4) -0.0329(3) 0.3183(4) 0.0666(10) Uani 1 1 d .
H17 H 0.8546 -0.1146 0.3466 0.080 Uiso 1 1 calc R
C16 C 0.7141(4) -0.0039(4) 0.2312(4) 0.0686(10) Uani 1 1 d .
H16 H 0.6939 -0.0654 0.2005 0.082 Uiso 1 1 calc R
C7 C 0.8330(3) 0.5233(3) 0.2054(3) 0.0368(6) Uani 1 1 d .
C13A C 0.8212(3) 0.2887(3) 0.3639(3) 0.0373(6) Uani 1 1 d .
C8 C 0.7335(3) 0.4152(3) 0.3119(3) 0.0379(6) Uani 1 1 d .
C3 C 0.9919(3) 0.4780(3) 0.1847(3) 0.0376(6) Uani 1 1 d .
C9 C 0.5746(3) 0.4301(3) 0.3538(3) 0.0427(6) Uani 1 1 d .
C20 C 0.8116(3) 0.2374(3) 0.5177(3) 0.0402(6) Uani 1 1 d .
C13 C 0.7742(3) 0.1820(3) 0.3240(3) 0.0395(6) Uani 1 1 d .
C10 C 0.5220(3) 0.5543(3) 0.2851(3) 0.0497(7) Uani 1 1 d .
H10 H 0.4170 0.5673 0.3103 0.060 Uiso 1 1 calc R
C2 C 0.9880(3) 0.3442(3) 0.2787(3) 0.0386(6) Uani 1 1 d .
C11 C 0.6218(4) 0.6602(3) 0.1795(3) 0.0469(7) Uani 1 1 d .
C12 C 0.7801(3) 0.6487(3) 0.1369(3) 0.0421(6) Uani 1 1 d .
O1 O 0.5624(3) 0.7813(2) 0.1130(3) 0.0675(7) Uani 1 1 d .
H1A H 0.6327 0.8345 0.0528 0.101 Uiso 1 1 calc R
C14 C 0.6782(3) 0.2089(3) 0.2362(3) 0.0462(7) Uani 1 1 d .
H14 H 0.6328 0.2902 0.2075 0.055 Uiso 1 1 calc R
C31 C 0.4614(3) 0.3183(3) 0.4672(3) 0.0548(8) Uani 1 1 d .
H31A H 0.5157 0.2394 0.5040 0.082 Uiso 1 1 calc R
H31B H 0.3822 0.2996 0.4315 0.082 Uiso 1 1 calc R
H31C H 0.4142 0.3446 0.5381 0.082 Uiso 1 1 calc R
C21 C 0.7321(3) 0.1179(3) 0.6196(3) 0.0498(7) Uani 1 1 d .
H21 H 0.6797 0.0639 0.5964 0.060 Uiso 1 1 calc R
C4 C 1.1340(3) 0.5438(3) 0.0948(3) 0.0497(7) Uani 1 1 d .
H4 H 1.1384 0.6324 0.0304 0.060 Uiso 1 1 calc R
C22 C 0.8846(4) 0.3166(3) 0.5576(3) 0.0507(7) Uani 1 1 d .
H22 H 0.9368 0.3979 0.4916 0.061 Uiso 1 1 calc R
C18 C 0.8403(4) 0.0584(3) 0.3637(3) 0.0540(8) Uani 1 1 d .
H18 H 0.9058 0.0375 0.4219 0.065 Uiso 1 1 calc R
C6 C 1.2633(4) 0.3458(4) 0.1972(3) 0.0599(9) Uani 1 1 d .
H6 H 1.3549 0.3023 0.2015 0.072 Uiso 1 1 calc R
C30 C 0.8837(4) 0.7671(3) 0.0233(3) 0.0558(8) Uani 1 1 d .
H30A H 0.9887 0.7421 0.0070 0.084 Uiso 1 1 calc R
H30B H 0.8797 0.8393 0.0491 0.084 Uiso 1 1 calc R
H30C H 0.8486 0.7954 -0.0585 0.084 Uiso 1 1 calc R
C28 C 0.7300(4) 0.0781(3) 0.7561(3) 0.0581(8) Uani 1 1 d .
H28 H 0.6772 -0.0026 0.8229 0.070 Uiso 1 1 calc R
C15 C 0.6487(4) 0.1170(4) 0.1906(3) 0.0594(9) Uani 1 1 d .
H15 H 0.5840 0.1373 0.1318 0.071 Uiso 1 1 calc R
C29 C 0.8049(4) 0.1566(4) 0.7928(3) 0.0601(9) Uani 1 1 d .
H29 H 0.8043 0.1290 0.8840 0.072 Uiso 1 1 calc R
C1 C 1.1232(3) 0.2783(3) 0.2866(3) 0.0511(7) Uani 1 1 d .
H1 H 1.1203 0.1899 0.3510 0.061 Uiso 1 1 calc R
C5 C 1.2671(4) 0.4764(4) 0.1024(3) 0.0594(8) Uani 1 1 d .
H5 H 1.3614 0.5201 0.0422 0.071 Uiso 1 1 calc R
C27 C 0.8812(4) 0.2771(4) 0.6935(3) 0.0592(8) Uani 1 1 d .
H27 H 0.9305 0.3319 0.7179 0.071 Uiso 1 1 calc R

loop_
_atom_site_aniso_label
_atom_site_aniso_U_11
_atom_site_aniso_U_22
_atom_site_aniso_U_33
_atom_site_aniso_U_23
_atom_site_aniso_U_13
_atom_site_aniso_U_12
C17 0.069(2) 0.0474(18) 0.084(2) -0.0355(18) -0.0075(19) 0.0045(16)
C16 0.072(2) 0.065(2) 0.077(2) -0.0473(19) -0.0004(19) -0.0144(18)
C7 0.0400(14) 0.0404(14) 0.0369(13) -0.0216(11) -0.0129(11) 0.0039(11)
C13A 0.0358(13) 0.0398(14) 0.0374(13) -0.0172(11) -0.0110(11) 0.0029(11)
C8 0.0371(14) 0.0441(14) 0.0386(13) -0.0223(12) -0.0120(11) 0.0034(11)
C3 0.0359(13) 0.0453(14) 0.0366(13) -0.0218(11) -0.0103(11) 0.0017(11)
C9 0.0377(14) 0.0519(16) 0.0455(15) -0.0281(13) -0.0100(12) 0.0055(12)
C20 0.0385(14) 0.0440(15) 0.0395(14) -0.0187(12) -0.0123(11) 0.0087(11)
C13 0.0363(13) 0.0421(14) 0.0378(13) -0.0169(11) -0.0059(11) -0.0006(11)
C10 0.0383(15) 0.0597(18) 0.0598(18) -0.0341(15) -0.0142(13) 0.0136(13)
C2 0.0356(13) 0.0455(15) 0.0392(13) -0.0215(12) -0.0115(11) 0.0046(11)
C11 0.0520(17) 0.0445(15) 0.0547(17) -0.0276(13) -0.0222(14) 0.0153(13)
C12 0.0483(16) 0.0419(15) 0.0429(14) -0.0227(12) -0.0160(12) 0.0065(12)
O1 0.0688(15) 0.0507(13) 0.0779(16) -0.0222(12) -0.0244(12) 0.0222(11)
C14 0.0431(15) 0.0522(16) 0.0439(15) -0.0222(13) -0.0090(12) -0.0015(12)
C31 0.0394(15) 0.066(2) 0.0552(18) -0.0268(15) -0.0040(13) 0.0012(14)
C21 0.0467(16) 0.0528(17) 0.0459(16) -0.0168(13) -0.0134(13) -0.0008(13)
C4 0.0442(16) 0.0545(17) 0.0451(16) -0.0192(13) -0.0062(12) -0.0027(13)
C22 0.0589(18) 0.0488(16) 0.0479(16) -0.0234(14) -0.0150(14) 0.0015(14)
C18 0.0544(18) 0.0478(17) 0.0632(19) -0.0258(15) -0.0183(15) 0.0079(14)
C6 0.0373(16) 0.078(2) 0.066(2) -0.0319(18) -0.0165(14) 0.0133(15)
C30 0.063(2) 0.0449(16) 0.0529(18) -0.0143(14) -0.0168(15) 0.0067(14)
C28 0.0503(17) 0.065(2) 0.0424(16) -0.0096(15) -0.0097(13) 0.0054(15)
C15 0.0558(19) 0.075(2) 0.0565(18) -0.0376(17) -0.0110(15) -0.0112(16)
C29 0.0571(19) 0.086(2) 0.0382(16) -0.0269(16) -0.0161(14) 0.0159(17)
C1 0.0405(15) 0.0580(18) 0.0545(17) -0.0230(14) -0.0160(13) 0.0106(13)
C5 0.0377(16) 0.078(2) 0.0592(19) -0.0305(18) -0.0039(14) -0.0024(15)
C27 0.068(2) 0.070(2) 0.0531(18) -0.0371(17) -0.0209(16) 0.0081(17)

loop_
_atom_type_symbol
_atom_type_description
_atom_type_scat_dispersion_real
_atom_type_scat_dispersion_imag
_atom_type_scat_source
C C 0.0033 0.0016 'International Tables Vol C Tables 4.2.6.8 and 6.1.1.4'
H H 0.0000 0.0000 'International Tables Vol C Tables 4.2.6.8 and 6.1.1.4'
Cl Cl 0.1484 0.1585 'International Tables Vol C Tables 4.2.6.8 and 6.1.1.4'
N N 0.0061 0.0033 'International Tables Vol C Tables 4.2.6.8 and 6.1.1.4'
O O 0.0106 0.0060 'International Tables Vol C Tables 4.2.6.8 and 6.1.1.4'

loop_
_geom_angle_atom_site_label_1
_geom_angle_atom_site_label_2
_geom_angle_atom_site_label_3
_geom_angle
C18 C17 C16 120.5(3)
C15 C16 C17 119.2(3)
C12 C7 C8 122.4(2)
C12 C7 C3 129.4(2)
C8 C7 C3 108.2(2)
C8 C13A C2 100.6(2)
C8 C13A C13 112.2(2)
C2 C13A C13 107.3(2)
C8 C13A C20 111.1(2)
C2 C13A C20 110.0(2)
C13 C13A C20 114.6(2)
C9 C8 C7 120.5(2)
C9 C8 C13A 128.2(2)
C7 C8 C13A 111.2(2)
C2 C3 C4 119.2(3)
C2 C3 C7 108.5(2)
C4 C3 C7 132.3(3)
C10 C9 C8 117.1(3)
C10 C9 C31 119.7(3)
C8 C9 C31 123.2(3)
C21 C20 C22 117.6(3)
C21 C20 C13A 124.3(2)
C22 C20 C13A 118.1(2)
C14 C13 C18 117.1(3)
C14 C13 C13A 121.7(2)
C18 C13 C13A 120.8(2)
C9 C10 C11 121.8(3)
C1 C2 C3 120.7(3)
C1 C2 C13A 128.0(2)
C3 C2 C13A 111.2(2)
O1 C11 C12 118.3(3)
O1 C11 C10 119.3(3)
C12 C11 C10 122.4(3)
C11 C12 C7 115.9(3)
C11 C12 C30 120.3(3)
C7 C12 C30 123.8(3)
C15 C14 C13 121.3(3)
C20 C21 C28 120.8(3)
C5 C4 C3 119.4(3)
C27 C22 C20 121.3(3)
C17 C18 C13 121.3(3)
C5 C6 C1 120.2(3)
C29 C28 C21 120.6(3)
C16 C15 C14 120.6(3)
C28 C29 C27 119.4(3)
C2 C1 C6 119.2(3)
C6 C5 C4 121.2(3)
C29 C27 C22 120.2(3)

loop_
_geom_bond_atom_site_label_1
_geom_bond_atom_site_label_2
_geom_bond_distance
C17 C18 1.378(5)
C17 C16 1.379(5)
C16 C15 1.372(5)
C7 C12 1.397(4)
C7 C8 1.405(4)
C7 C3 1.477(4)
C13A C8 1.532(4)
C13A C2 1.535(4)
C13A C13 1.540(4)
C13A C20 1.545(4)
C8 C9 1.401(4)
C3 C2 1.396(4)
C3 C4 1.398(4)
C9 C10 1.386(4)
C9 C31 1.509(4)
C20 C21 1.390(4)
C20 C22 1.389(4)
C13 C14 1.388(4)
C13 C18 1.400(4)
C10 C11 1.391(4)
C2 C1 1.383(4)
C11 O1 1.382(3)
C11 C12 1.389(4)
C12 C30 1.507(4)
C14 C15 1.384(4)
C21 C28 1.392(4)
C4 C5 1.374(4)
C22 C27 1.384(4)
C6 C5 1.374(5)
C6 C1 1.388(4)
C28 C29 1.367(5)
C29 C27 1.379(5)
